data_4300191
loop_
_publ_author_name
'Bim Graham'
'Martin J. Grannas'
'Milton T. W. Hearn'
'Christopher M. Kepert'
'Leone Spiccia'
'Brian W. Skelton'
'Allan H. White'

_publ_contact_author_address
;
   Department of Chemistry
   University of Western Australia
   Nedlands
   Western Australia 6907
   Australia
;
_publ_contact_author_email bws@crystal.uwa.edu.au
_publ_contact_author_fax (+61)_08_9380_1118
_publ_contact_author_name 'Skelton, B. W.'
_publ_contact_author_phone (+61)_08-9380_3481
_publ_section_title
;
Coordination Chemistry of a Novel Tetramacrocyclic Ligand Derived from
1,4,7-Triazacyclononane: Synthesis, Structure, and Properties of
Nickel(II) and Copper(II) Complexes
;
_journal_name_full 'Inorganic Chemistry'
_journal_page_first 1092
_journal_page_last 1099
_journal_paper_doi 10.1021/ic991082z
_journal_volume 39
_journal_year 2000
_chemical_formula_sum 'C34 H100 Cl8 Cu4 N12 O49'
_chemical_formula_weight 1999.02
_space_group_IT_number 14
_symmetry_cell_setting monoclinic
_symmetry_space_group_name_Hall '-P 2ybc'
_symmetry_space_group_name_H-M 'P 1 21/c 1'
_cell_angle_alpha 90.00000
_cell_angle_beta 108.24(5)
_cell_angle_gamma 90.00000
_cell_formula_units_Z 2
_cell_length_a 16.713(7)
_cell_length_b 16.714(6)
_cell_length_c 14.775(14)
_cell_measurement_reflns_used 14
_cell_measurement_temperature 293
_cell_measurement_theta_max 14.4
_cell_measurement_theta_min 9.8
_cell_volume 3920(4)
_computing_cell_refinement 'Enraf Nonius software'
_computing_data_collection 'Enraf Nonius software'
_computing_data_reduction 'xtal ADDREF'
_computing_molecular_graphics xtal
_computing_publication_material 'xtal BONDLA CIFIO'
_computing_structure_refinement 'xtal CRYLSQ'
_computing_structure_solution xtal
_diffrn_ambient_temperature 293
_diffrn_measurement_device_type
;
CAD4 diffractometer
;
_diffrn_measurement_method '2\q-\w scans'
_diffrn_radiation_detector 'single counter'
_diffrn_radiation_monochromator graphite
_diffrn_radiation_source 'sealed tube'
_diffrn_radiation_type 'Mo K\a'
_diffrn_radiation_wavelength .71073
_diffrn_reflns_av_R_equivalents .035
_diffrn_reflns_av_sigmaI/netI .041
_diffrn_reflns_limit_h_max 19
_diffrn_reflns_limit_h_min -19
_diffrn_reflns_limit_k_max 0
_diffrn_reflns_limit_k_min -19
_diffrn_reflns_limit_l_max 17
_diffrn_reflns_limit_l_min -17
_diffrn_reflns_number 13768
_diffrn_reflns_theta_max 25.00
_diffrn_reflns_theta_min 1.77
_diffrn_standards_decay_% 0
_diffrn_standards_interval_time 600
_diffrn_standards_number 14
_exptl_absorpt_coefficient_mu 1.45
_exptl_absorpt_correction_T_max .76
_exptl_absorpt_correction_T_min .45
_exptl_absorpt_correction_type gaussian
_exptl_absorpt_process_details
;
 XTAL absorb
;
_exptl_crystal_density_diffrn 1.694
_exptl_crystal_description prism
_exptl_crystal_F_000 2064
_exptl_crystal_size_max 0.72
_exptl_crystal_size_mid 0.55
_exptl_crystal_size_min 0.20
_refine_diff_density_max .881
_refine_diff_density_min -1.003
_refine_ls_goodness_of_fit_all 1.084
_refine_ls_goodness_of_fit_ref 1.333
_refine_ls_hydrogen_treatment noref
_refine_ls_matrix_type atomblock
_refine_ls_number_constraints 0
_refine_ls_number_parameters 483
_refine_ls_number_reflns 3259
_refine_ls_number_restraints 30
_refine_ls_R_factor_all .14
_refine_ls_R_factor_gt .084
_refine_ls_shift/su_max .08
_refine_ls_shift/su_mean .007
_refine_ls_structure_factor_coef F
_refine_ls_weighting_scheme calc
_refine_ls_wR_factor_all .121
_refine_ls_wR_factor_ref .099
_reflns_d_resolution_high .84
_reflns_d_resolution_low 11.51
_reflns_limit_h_max 19
_reflns_limit_h_min 0
_reflns_limit_k_max 19
_reflns_limit_k_min 0
_reflns_limit_l_max 16
_reflns_limit_l_min -17
_reflns_number_gt 6898
_reflns_number_total 6898
_reflns_threshold_expression 'I    > 3 sig(I   )'
_cod_original_sg_symbol_Hall -p_2ybc
_cod_database_code 4300191

loop_
_symmetry_equiv_pos_as_xyz
+x,+y,+z
-x,1/2+y,1/2-z
-x,-y,-z
+x,1/2-y,1/2+z

loop_
_atom_site_label
_atom_site_fract_x
_atom_site_fract_y
_atom_site_fract_z
_atom_site_U_iso_or_equiv
_atom_site_adp_type
_atom_site_calc_flag
_atom_site_calc_attached_atom
_atom_site_occupancy
_atom_site_disorder_assembly
_atom_site_disorder_group
C1 .5611(6) .4671(6) .4628(6) .059(6) Uani ? ? 1.00000 ? ?
C2 .5835(6) .5249(6) .5370(7) .059(6) Uani ? ? 1.00000 ? ?
C3 .5234(6) .5550(6) .5703(7) .059(5) Uani ? ? 1.00000 ? ?
Cu1 .72286(9) .40747(9) .26979(10) .0735(8) Uani ? ? 1.00000 ? ?
O101 .8140(5) .3905(6) .3938(6) .105(6) Uani ? ? 1.00000 ? ?
O102 .7017(6) .2916(5) .2655(6) .101(6) Uani ? ? 1.00000 ? ?
C11 .6223(6) .4298(6) .4167(7) .064(6) Uani ? ? 1.00000 ? ?
N11 .6204(5) .4629(5) .3227(6) .065(5) Uani ? ? 1.00000 ? ?
C12 .5465(7) .4361(8) .2423(8) .078(7) Uani ? ? 1.00000 ? ?
C13 .5576(7) .4510(8) .1477(8) .083(7) Uani ? ? 1.00000 ? ?
N14 .6405(6) .4236(6) .1401(6) .076(6) Uani ? ? 1.00000 ? ?
C15 .6812(9) .4831(9) .0963(9) .100(9) Uani ? ? 1.00000 ? ?
C16 .7161(10) .5557(9) .1625(9) .112(10) Uani ? ? 1.00000 ? ?
N17 .7549(6) .5212(7) .2632(7) .092(7) Uani ? ? 1.00000 ? ?
C18 .7262(9) .5659(8) .3336(9) .095(9) Uani ? ? 1.00000 ? ?
C19 .6368(8) .5480(7) .3249(8) .076(7) Uani ? ? 1.00000 ? ?
Cu2 .84861(11) .56822(19) .73346(13) .1591(18) Uani ? ? 1.00000 ? ?
O201 .8157(9) .6803(9) .7484(9) .188(11) Uani ? ? 1.00000 ? ?
O202 .8705(8) .6050(11) .6132(8) .211(13) Uani ? ? 1.00000 ? ?
C21 .6748(6) .5522(7) .5839(7) .072(6) Uani ? ? 1.00000 ? ?
N21 .7227(5) .5078(7) .6739(6) .096(7) Uani ? ? 1.00000 ? ?
C22 .7423(10) .4233(10) .6615(11) .128(11) Uani ? ? 1.00000 ? ?
C23 .8285(11) .4147(16) .6524(15) .200(19) Uani ? ? 1.00000 ? ?
N24 .8930(9) .4548(17) .7317(12) .26(2) Uani ? ? 1.00000 ? ?
C25 .9036(16) .412(3) .8290(16) .37(4) Uani ? ? 1.00000 ? ?
C26 .9091(12) .482(2) .8973(13) .32(3) Uani ? ? 1.00000 ? ?
N27 .8369(8) .5391(13) .8590(8) .188(13) Uani ? ? 1.00000 ? ?
C28 .7532(9) .5019(14) .8493(10) .152(13) Uani ? ? 1.00000 ? ?
C29 .6885(7) .5222(11) .7530(8) .117(10) Uani ? ? 1.00000 ? ?
Cl1 1.0836(3) .6132(4) .8194(4) .249(7) Uani ? ? 1.00000 ? ?
O11 1.0972(10) .6507(12) .7530(16) .77(8) Uani ? ? 1.00000 ? ?
O12 1.0082(9) .6279(9) .8202(10) .30(2) Uani ? ? 1.00000 ? ?
O13 1.1325(10) .6321(8) .8894(14) .58(4) Uani ? ? 1.00000 ? ?
O14 1.0893(8) .5405(13) .8058(11) .47(4) Uani ? ? 1.00000 ? ?
Cl2 .6574(3) .7820(3) .4444(3) .125(3) Uani ? ? 1.00000 ? ?
O21 .6160(16) .7645(18) .5034(13) .36(3) Uani ? ? 1.00000 ? ?
O22 .6649(19) .8558(10) .4524(19) .36(3) Uani ? ? 1.00000 ? ?
O23 .6073(11) .7568(13) .3626(11) .256(17) Uani ? ? 1.00000 ? ?
O24 .7254(11) .750(2) .466(2) .43(3) Uani ? ? 1.00000 ? ?
Cl3 .5749(3) .1755(2) .3942(2) .105(2) Uani ? ? 1.00000 ? ?
O31 .5321(10) .2335(10) .3393(12) .215(13) Uani ? ? 1.00000 ? ?
O32 .6308(11) .2067(9) .4738(11) .233(14) Uani ? ? 1.00000 ? ?
O33 .5294(13) .1282(11) .4237(11) .297(17) Uani ? ? 1.00000 ? ?
O34 .6069(19) .1346(12) .3452(17) .36(3) Uani ? ? 1.00000 ? ?
Cl4 .9654(3) .8645(4) .9055(5) .52(2) Uani ? ? 1.00000 ? ?
O41 .9238(15) .9312(17) .9335(15) .30(2) Uiso ? ? .50000 ? ?
O42 1.045(2) .8788(11) .9300(14) .39(3) Uiso ? ? .50000 ? ?
O43 .9335(15) .8530(12) .805(3) .53(5) Uiso ? ? .50000 ? ?
O44 .9521(13) .797(2) .9512(19) .59(6) Uiso ? ? .50000 ? ?
O41' .9471(13) .936(2) .8623(19) .60(5) Uiso ? ? .50000 ? ?
O42' .9968(16) .8758(12) 1.003(3) .93(7) Uiso ? ? .50000 ? ?
O43' 1.0226(17) .8274(13) .8758(14) .32(2) Uiso ? ? .50000 ? ?
O44' .8976(17) .8200(13) .8856(13) .239(15) Uiso ? ? .50000 ? ?
O01 .6597(9) .7394(9) .6969(9) .178(11) Uani ? ? 1.00000 ? ?
O02 .5717(8) .2745(8) .6338(8) .162(10) Uani ? ? 1.00000 ? ?
O03 .8017(11) .2460(12) .4676(14) .293(17) Uani ? ? 1.00000 ? ?
O04 .900(3) .836(2) .505(3) .57(5) Uani ? ? 1.00000 ? ?
O05 .896(3) .784(5) .641(5) .53(8) Uani ? ? .50000 ? ?
H3 .53989 .59597 .61960 .07300 Uiso ? ? 1.00000 ? ?
H11a .61235 .37238 .41049 .08200 Uiso ? ? 1.00000 ? ?
H11b .67908 .43590 .46099 .08200 Uiso ? ? 1.00000 ? ?
H12a .49581 .46223 .24595 .09300 Uiso ? ? 1.00000 ? ?
H12b .53737 .37879 .24963 .09300 Uiso ? ? 1.00000 ? ?
H13a .55217 .50666 .13272 .10100 Uiso ? ? 1.00000 ? ?
H13b .51368 .42361 .09702 .10100 Uiso ? ? 1.00000 ? ?
H14 .63267 .37991 .10932 .09600 Uiso ? ? 1.00000 ? ?
H15a .64533 .49925 .03567 .11500 Uiso ? ? 1.00000 ? ?
H15b .73022 .45621 .08405 .11500 Uiso ? ? 1.00000 ? ?
H16a .66938 .59023 .15917 .13800 Uiso ? ? 1.00000 ? ?
H16b .75471 .58585 .13844 .13800 Uiso ? ? 1.00000 ? ?
H17 .81085 .52387 .27420 .12700 Uiso ? ? 1.00000 ? ?
H18a .73457 .62411 .32980 .11200 Uiso ? ? 1.00000 ? ?
H18b .76013 .55208 .39911 .11200 Uiso ? ? 1.00000 ? ?
H19a .60332 .57274 .26315 .09900 Uiso ? ? 1.00000 ? ?
H19b .62045 .57483 .37256 .09900 Uiso ? ? 1.00000 ? ?
H21a .67385 .60843 .59802 .08500 Uiso ? ? 1.00000 ? ?
H21b .70341 .54616 .53740 .08500 Uiso ? ? 1.00000 ? ?
H22a .69944 .40203 .60605 .15000 Uiso ? ? 1.00000 ? ?
H22b .73894 .39209 .71541 .15000 Uiso ? ? 1.00000 ? ?
H23a .82428 .43345 .58890 .22000 Uiso ? ? 1.00000 ? ?
H23b .84013 .35754 .65248 .22000 Uiso ? ? 1.00000 ? ?
H24 .94211 .46135 .71257 .33000 Uiso ? ? 1.00000 ? ?
H25a .95396 .37915 .85190 .32000 Uiso ? ? 1.00000 ? ?
H25b .85648 .37910 .82485 .32000 Uiso ? ? 1.00000 ? ?
H26a .96062 .51180 .91098 .35000 Uiso ? ? 1.00000 ? ?
H26b .90734 .46343 .96107 .35000 Uiso ? ? 1.00000 ? ?
H27 .83956 .58240 .89525 .22000 Uiso ? ? 1.00000 ? ?
H28a .73285 .51550 .90126 .18000 Uiso ? ? 1.00000 ? ?
H28b .76099 .44402 .85144 .18000 Uiso ? ? 1.00000 ? ?
H29a .67115 .57975 .75208 .14700 Uiso ? ? 1.00000 ? ?
H29b .63467 .49367 .74198 .14700 Uiso ? ? 1.00000 ? ?

loop_
_atom_site_aniso_label
_atom_site_aniso_U_11
_atom_site_aniso_U_22
_atom_site_aniso_U_33
_atom_site_aniso_U_12
_atom_site_aniso_U_13
_atom_site_aniso_U_23
C1 .059(6) .078(8) .038(5) .009(6) .011(5) .002(5)
C2 .050(6) .075(7) .046(6) -.006(5) .006(5) .005(5)
C3 .056(6) .073(7) .044(5) -.011(5) .011(5) -.007(5)
Cu1 .0687(9) .0902(10) .0615(8) .0104(8) .0203(7) .0027(8)
O101 .071(5) .145(9) .082(6) .008(5) .001(4) .014(6)
O102 .121(7) .079(6) .099(6) .013(5) .025(6) .001(5)
C11 .062(6) .079(8) .048(6) .009(6) .012(5) .005(5)
N11 .060(5) .078(6) .052(5) .003(5) .010(4) -.002(5)
C12 .055(6) .112(10) .061(7) .013(7) .009(5) -.009(7)
C13 .082(8) .110(10) .051(6) .020(7) .011(6) -.005(6)
N14 .087(6) .087(7) .055(5) .011(6) .022(5) -.005(5)
C15 .114(11) .126(12) .067(8) .006(9) .038(8) .017(8)
C16 .148(13) .118(12) .076(9) -.022(10) .046(9) .017(8)
N17 .093(7) .121(9) .067(6) -.021(7) .033(6) -.004(6)
C18 .120(11) .092(10) .074(8) -.014(8) .032(8) -.014(7)
C19 .094(8) .076(8) .058(7) .004(7) .025(6) -.004(6)
Cu2 .0692(11) .332(4) .0703(11) -.0623(16) .0136(9) -.0299(16)
O201 .184(12) .241(15) .147(11) -.096(11) .062(9) -.083(10)
O202 .127(9) .41(2) .114(9) -.111(13) .066(8) -.045(12)
C21 .055(6) .105(9) .052(6) -.011(6) .011(5) -.016(6)
N21 .047(5) .178(11) .052(5) -.011(6) .001(4) .001(6)
C22 .120(12) .147(15) .092(10) .042(11) -.004(9) .027(10)
C23 .095(12) .32(3) .163(19) .076(16) .006(12) -.010(19)
N24 .078(9) .55(4) .134(13) .093(16) .021(9) -.016(18)
C25 .17(2) .81(8) .097(15) .21(4) -.010(15) .08(3)
C26 .100(13) .74(7) .073(11) -.02(3) -.030(10) .08(2)
N27 .088(9) .40(3) .065(8) -.051(12) .010(7) -.026(12)
C28 .085(10) .30(2) .067(9) -.025(13) .020(8) .011(12)
C29 .050(7) .242(19) .057(7) -.005(9) .016(6) .024(9)
Cl1 .091(3) .442(12) .213(7) -.023(5) .048(4) -.145(7)
O11 1.11(11) .68(7) .94(10) -.38(7) .94(10) -.30(7)
O12 .128(12) .41(3) .35(3) .025(15) .076(15) -.12(2)
O13 .26(2) .26(2) .91(7) .04(2) -.27(4) -.21(4)
O14 .188(17) .49(4) .82(6) -.12(2) .28(3) -.40(4)
Cl2 .156(4) .134(3) .078(2) .010(3) .027(2) -.007(2)
O21 .36(3) .55(4) .158(16) -.05(3) .065(17) .12(2)
O22 .57(4) .140(14) .43(3) -.08(2) .23(3) -.141(18)
O23 .228(17) .38(3) .153(13) -.060(17) .051(12) -.101(15)
O24 .134(14) .65(5) .44(4) .12(2) -.037(18) -.22(3)
Cl3 .128(3) .099(3) .078(2) -.018(2) .018(2) .0175(19)
O31 .196(14) .227(16) .213(15) .028(12) .051(12) .110(13)
O32 .232(17) .211(15) .188(14) -.094(13) -.034(12) -.001(12)
O33 .38(2) .251(18) .184(14) -.197(18) -.026(16) .106(13)
O34 .59(4) .26(2) .33(3) .20(3) .30(3) .008(19)
Cl4 .170(8) .56(2) .91(4) .082(11) .267(15) .25(2)
O01 .215(14) .205(14) .112(9) -.015(11) .050(9) .006(9)
O02 .152(10) .187(12) .132(10) .029(9) .023(8) .035(9)
O03 .233(18) .28(2) .28(2) -.060(16) -.043(16) .177(18)
O04 .69(7) .43(5) .47(5) -.02(5) .03(5) .22(4)
O05 .29(6) .75(13) .55(10) -.09(7) .12(6) .45(10)

loop_
_atom_type_symbol
_atom_type_description
_atom_type_oxidation_number
_atom_type_number_in_cell
_atom_type_scat_dispersion_real
_atom_type_scat_dispersion_imag
_atom_type_scat_source
C ? 0 68 .002014 .002014 'Int Tables Vol IV Tables 2.2B and 2.3.1'
Cl ? 0 16 .132019 .158997 'Int Tables Vol IV Tables 2.2B and 2.3.1'
O ? 0 98 .007996 .005981 'Int Tables Vol IV Tables 2.2B and 2.3.1'
N ? 0 24 .004028 .002991 'Int Tables Vol IV Tables 2.2B and 2.3.1'
H ? 0 200 0 0 'Int Tables Vol IV Tables 2.2B and 2.3.1'
Cu ? 0 8 .263001 1.266 'Int Tables Vol IV Tables 2.2B and 2.3.1'

loop_
_diffrn_attenuator_code
_diffrn_attenuator_scale
? ?

loop_
_geom_angle_atom_site_label_1
_geom_angle_atom_site_label_2
_geom_angle_atom_site_label_3
_geom_angle_site_symmetry_1
_geom_angle_site_symmetry_2
_geom_angle_site_symmetry_3
_geom_angle
_geom_angle_publ_flag
C2 C1 C11 . . . 124.7(9) ?
C2 C1 C3 . . '3 666' 116.4(10) ?
C11 C1 C3 . . '3 666' 118.9(9) ?
C1 C2 C3 . . . 119.4(9) ?
C1 C2 C21 . . . 122.4(10) ?
C3 C2 C21 . . . 118.2(9) ?
C2 C3 H3 . . . 117.9(9) ?
C2 C3 C1 . . '3 666' 124.3(9) ?
H3 C3 C1 . . '3 666' 117.9(10) ?
O101 Cu1 O102 . . . 88.1(4) ?
O101 Cu1 N11 . . . 100.4(3) ?
O101 Cu1 C12 . . . 127.1(4) ?
O101 Cu1 C13 . . . 156.1(4) ?
O101 Cu1 N14 . . . 174.5(4) ?
O101 Cu1 C15 . . . 144.8(4) ?
O101 Cu1 N17 . . . 92.3(4) ?
O101 Cu1 C18 . . . 84.1(4) ?
O102 Cu1 N11 . . . 105.3(4) ?
O102 Cu1 C12 . . . 89.6(4) ?
O102 Cu1 C13 . . . 95.8(4) ?
O102 Cu1 N14 . . . 92.3(4) ?
O102 Cu1 C15 . . . 115.7(4) ?
O102 Cu1 N17 . . . 171.9(5) ?
O102 Cu1 C18 . . . 157.7(4) ?
N11 Cu1 C12 . . . 30.8(3) ?
N11 Cu1 C13 . . . 55.8(3) ?
N11 Cu1 N14 . . . 84.7(4) ?
N11 Cu1 C15 . . . 97.7(4) ?
N11 Cu1 N17 . . . 82.6(4) ?
N11 Cu1 C18 . . . 56.0(4) ?
C12 Cu1 C13 . . . 29.9(3) ?
C12 Cu1 N14 . . . 58.4(4) ?
C12 Cu1 C15 . . . 80.9(4) ?
C12 Cu1 N17 . . . 96.5(4) ?
C12 Cu1 C18 . . . 78.6(4) ?
C13 Cu1 N14 . . . 29.2(4) ?
C13 Cu1 C15 . . . 52.1(4) ?
C13 Cu1 N17 . . . 87.0(4) ?
C13 Cu1 C18 . . . 83.5(4) ?
N14 Cu1 C15 . . . 31.2(4) ?
N14 Cu1 N17 . . . 86.5(4) ?
N14 Cu1 C18 . . . 97.5(4) ?
C15 Cu1 N17 . . . 60.4(4) ?
C15 Cu1 C18 . . . 81.5(4) ?
N17 Cu1 C18 . . . 30.2(5) ?
C1 C11 N11 . . . 116.3(8) ?
C1 C11 H11a . . . 109.0(10) ?
C1 C11 H11b . . . 107.8(9) ?
N11 C11 H11a . . . 109.0(9) ?
N11 C11 H11b . . . 108.7(10) ?
H11a C11 H11b . . . 105.5(9) ?
Cu1 N11 C11 . . . 111.7(6) ?
Cu1 N11 C12 . . . 97.3(7) ?
Cu1 N11 C19 . . . 104.4(7) ?
C11 N11 C12 . . . 113.8(8) ?
C11 N11 C19 . . . 113.4(8) ?
C12 N11 C19 . . . 114.7(8) ?
Cu1 C12 N11 . . . 51.9(5) ?
Cu1 C12 C13 . . . 74.8(6) ?
Cu1 C12 H12a . . . 159.8(9) ?
Cu1 C12 H12b . . . 90.6(7) ?
N11 C12 C13 . . . 112.5(10) ?
N11 C12 H12a . . . 109.9(10) ?
N11 C12 H12b . . . 108.9(9) ?
C13 C12 H12a . . . 110.2(10) ?
C13 C12 H12b . . . 109.7(11) ?
H12a C12 H12b . . . 105.4(11) ?
Cu1 C13 C12 . . . 75.3(6) ?
Cu1 C13 N14 . . . 40.6(4) ?
Cu1 C13 H13a . . . 113.2(8) ?
Cu1 C13 H13b . . . 134.5(10) ?
C12 C13 N14 . . . 114.2(9) ?
C12 C13 H13a . . . 110.6(12) ?
C12 C13 H13b . . . 110.8(12) ?
N14 C13 H13a . . . 107.6(11) ?
N14 C13 H13b . . . 106.7(11) ?
H13a C13 H13b . . . 106.4(10) ?
Cu1 N14 C13 . . . 110.2(7) ?
Cu1 N14 C15 . . . 103.9(6) ?
Cu1 N14 H14 . . . 110.0(7) ?
C13 N14 C15 . . . 113.3(10) ?
C13 N14 H14 . . . 108.3(9) ?
C15 N14 H14 . . . 111.2(11) ?
Cu1 C15 N14 . . . 44.9(5) ?
Cu1 C15 C16 . . . 80.6(7) ?
Cu1 C15 H15a . . . 156.1(12) ?
Cu1 C15 H15b . . . 88.8(8) ?
N14 C15 C16 . . . 112.8(11) ?
N14 C15 H15a . . . 111.6(12) ?
N14 C15 H15b . . . 107.2(12) ?
C16 C15 H15a . . . 112.0(13) ?
C16 C15 H15b . . . 107.3(12) ?
H15a C15 H15b . . . 105.6(14) ?
C15 C16 N17 . . . 106.1(11) ?
C15 C16 H16a . . . 107.4(12) ?
C15 C16 H16b . . . 109.7(14) ?
N17 C16 H16a . . . 111.4(14) ?
N17 C16 H16b . . . 114.9(12) ?
H16a C16 H16b . . . 107.0(14) ?
Cu1 N17 C16 . . . 111.6(8) ?
Cu1 N17 C18 . . . 107.3(8) ?
Cu1 N17 H17 . . . 108.7(9) ?
C16 N17 C18 . . . 111.1(10) ?
C16 N17 H17 . . . 104.9(11) ?
C18 N17 H17 . . . 113.3(10) ?
Cu1 C18 N17 . . . 42.5(6) ?
Cu1 C18 C19 . . . 82.4(7) ?
Cu1 C18 H18a . . . 154.1(12) ?
Cu1 C18 H18b . . . 93.1(8) ?
N17 C18 C19 . . . 112.1(10) ?
N17 C18 H18a . . . 112.0(13) ?
N17 C18 H18b . . . 111.1(12) ?
C19 C18 H18a . . . 110.5(12) ?
C19 C18 H18b . . . 107.0(13) ?
H18a C18 H18b . . . 103.8(11) ?
N11 C19 C18 . . . 112.2(10) ?
N11 C19 H19a . . . 109.9(9) ?
N11 C19 H19b . . . 112.7(12) ?
C18 C19 H19a . . . 104.8(11) ?
C18 C19 H19b . . . 110.8(10) ?
H19a C19 H19b . . . 105.9(11) ?
O201 Cu2 O202 . . . 86.8(7) ?
O201 Cu2 N21 . . . 102.1(5) ?
O201 Cu2 C23 . . . 155.5(5) ?
O201 Cu2 N24 . . . 173.7(5) ?
O201 Cu2 C26 . . . 116.0(8) ?
O201 Cu2 N27 . . . 90.9(7) ?
O201 Cu2 C28 . . . 94.2(6) ?
O201 Cu2 C29 . . . 86.7(6) ?
O201 Cu2 O12 . . . 82.5(5) ?
O202 Cu2 N21 . . . 101.4(4) ?
O202 Cu2 C23 . . . 86.2(7) ?
O202 Cu2 N24 . . . 96.0(7) ?
O202 Cu2 C26 . . . 145.4(6) ?
O202 Cu2 N27 . . . 174.2(6) ?
O202 Cu2 C28 . . . 157.0(4) ?
O202 Cu2 C29 . . . 126.8(4) ?
O202 Cu2 O12 . . . 83.3(5) ?
N21 Cu2 C23 . . . 56.6(5) ?
N21 Cu2 N24 . . . 82.9(5) ?
N21 Cu2 C26 . . . 98.7(6) ?
N21 Cu2 N27 . . . 84.3(5) ?
N21 Cu2 C28 . . . 55.9(4) ?
N21 Cu2 C29 . . . 30.2(4) ?
N21 Cu2 O12 . . . 173.6(4) ?
C23 Cu2 N24 . . . 30.7(5) ?
C23 Cu2 C26 . . . 81.8(9) ?
C23 Cu2 N27 . . . 98.1(8) ?
C23 Cu2 C28 . . . 83.5(7) ?
C23 Cu2 C29 . . . 78.9(6) ?
C23 Cu2 O12 . . . 119.9(5) ?
N24 Cu2 C26 . . . 59.0(9) ?
N24 Cu2 N27 . . . 85.8(8) ?
N24 Cu2 C28 . . . 85.5(7) ?
N24 Cu2 C29 . . . 96.1(6) ?
N24 Cu2 O12 . . . 92.3(5) ?
C26 Cu2 N27 . . . 32.7(7) ?
C26 Cu2 C28 . . . 52.6(5) ?
C26 Cu2 C29 . . . 82.4(5) ?
C26 Cu2 O12 . . . 75.1(7) ?
N27 Cu2 C28 . . . 28.6(5) ?
N27 Cu2 C29 . . . 58.3(4) ?
N27 Cu2 O12 . . . 91.1(5) ?
C28 Cu2 C29 . . . 30.7(3) ?
C28 Cu2 O12 . . . 119.6(4) ?
C29 Cu2 O12 . . . 147.4(4) ?
C2 C21 N21 . . . 115.3(9) ?
C2 C21 H21a . . . 107.9(9) ?
C2 C21 H21b . . . 107.1(9) ?
N21 C21 H21a . . . 109.1(9) ?
N21 C21 H21b . . . 109.4(10) ?
H21a C21 H21b . . . 107.7(12) ?
Cu2 N21 C21 . . . 107.2(7) ?
Cu2 N21 C22 . . . 105.2(8) ?
Cu2 N21 C29 . . . 99.4(7) ?
C21 N21 C22 . . . 116.0(9) ?
C21 N21 C29 . . . 112.8(10) ?
C22 N21 C29 . . . 114.3(12) ?
N21 C22 C23 . . . 111.2(15) ?
N21 C22 H22a . . . 108.8(13) ?
N21 C22 H22b . . . 110.0(15) ?
C23 C22 H22a . . . 111.4(17) ?
C23 C22 H22b . . . 109.1(15) ?
H22a C22 H22b . . . 106.2(16) ?
Cu2 C23 C22 . . . 82.2(12) ?
Cu2 C23 N24 . . . 44.7(12) ?
Cu2 C23 H23a . . . 94.6(17) ?
Cu2 C23 H23b . . . 153.9(14) ?
C22 C23 N24 . . . 111.7(18) ?
C22 C23 H23a . . . 106.0(15) ?
C22 C23 H23b . . . 107(2) ?
N24 C23 H23a . . . 116(2) ?
N24 C23 H23b . . . 110.3(18) ?
H23a C23 H23b . . . 106(2) ?
Cu2 N24 C23 . . . 104.6(13) ?
Cu2 N24 C25 . . . 110(2) ?
Cu2 N24 H24 . . . 104(2) ?
C23 N24 C25 . . . 112(2) ?
C23 N24 H24 . . . 107.4(18) ?
C25 N24 H24 . . . 117.6(17) ?
N24 C25 C26 . . . 103(3) ?
N24 C25 H25a . . . 114(2) ?
N24 C25 H25b . . . 110.6(18) ?
C26 C25 H25a . . . 110(2) ?
C26 C25 H25b . . . 111(3) ?
H25a C25 H25b . . . 108(5) ?
Cu2 C26 C25 . . . 83.6(15) ?
Cu2 C26 N27 . . . 45.5(9) ?
Cu2 C26 H26a . . . 88(2) ?
Cu2 C26 H26b . . . 153(2) ?
C25 C26 N27 . . . 111.2(16) ?
C25 C26 H26a . . . 114(2) ?
C25 C26 H26b . . . 112(4) ?
N27 C26 H26a . . . 108(3) ?
N27 C26 H26b . . . 107(2) ?
H26a C26 H26b . . . 104.6(16) ?
Cu2 N27 C26 . . . 101.8(12) ?
Cu2 N27 C28 . . . 112.0(8) ?
Cu2 N27 H27 . . . 111.1(15) ?
C26 N27 C28 . . . 113(2) ?
C26 N27 H27 . . . 113.9(14) ?
C28 N27 H27 . . . 105.4(14) ?
Cu2 C28 N27 . . . 39.4(6) ?
Cu2 C28 C29 . . . 74.1(9) ?
Cu2 C28 H28a . . . 141.2(17) ?
Cu2 C28 H28b . . . 107.9(12) ?
N27 C28 C29 . . . 111.4(14) ?
N27 C28 H28a . . . 112.3(15) ?
N27 C28 H28b . . . 107.4(15) ?
C29 C28 H28a . . . 111.5(14) ?
C29 C28 H28b . . . 107.4(14) ?
H28a C28 H28b . . . 106.6(18) ?
Cu2 C29 N21 . . . 50.3(5) ?
Cu2 C29 C28 . . . 75.2(8) ?
Cu2 C29 H29a . . . 90.9(9) ?
Cu2 C29 H29b . . . 160.1(12) ?
N21 C29 C28 . . . 111.4(11) ?
N21 C29 H29a . . . 109.2(13) ?
N21 C29 H29b . . . 110.6(12) ?
C28 C29 H29a . . . 110.0(13) ?
C28 C29 H29b . . . 112.9(14) ?
H29a C29 H29b . . . 102.4(12) ?
O11 Cl1 O12 . . . 109.3(11) ?
O11 Cl1 O13 . . . 108.6(13) ?
O11 Cl1 O14 . . . 108.9(14) ?
O12 Cl1 O13 . . . 111.3(12) ?
O12 Cl1 O14 . . . 108.3(10) ?
O13 Cl1 O14 . . . 110.4(10) ?
Cl1 O11 O12 . . . 36.1(7) ?
Cl1 O11 O13 . . . 34.0(7) ?
Cl1 O11 O14 . . . 35.5(8) ?
O12 O11 O13 . . . 60.1(9) ?
O12 O11 O14 . . . 60.2(9) ?
O13 O11 O14 . . . 59.2(9) ?
Cu2 O12 Cl1 . . . 137.2(9) ?
Cu2 O12 O11 . . . 125.5(8) ?
Cu2 O12 O13 . . . 160.8(8) ?
Cu2 O12 O14 . . . 105.6(7) ?
Cl1 O12 O11 . . . 34.6(7) ?
Cl1 O12 O13 . . . 32.0(7) ?
Cl1 O12 O14 . . . 35.1(7) ?
O11 O12 O13 . . . 56.8(9) ?
O11 O12 O14 . . . 58.8(9) ?
O13 O12 O14 . . . 57.7(7) ?
Cl1 O13 O11 . . . 37.4(9) ?
Cl1 O13 O12 . . . 36.7(7) ?
Cl1 O13 O14 . . . 36.4(7) ?
O11 O13 O12 . . . 63.0(9) ?
O11 O13 O14 . . . 62.5(10) ?
O12 O13 O14 . . . 62.2(7) ?
Cl1 O14 O11 . . . 35.6(9) ?
Cl1 O14 O12 . . . 36.6(7) ?
Cl1 O14 O13 . . . 33.2(6) ?
O11 O14 O12 . . . 61.0(10) ?
O11 O14 O13 . . . 58.3(10) ?
O12 O14 O13 . . . 60.1(8) ?
O21 Cl2 O22 . . . 103(2) ?
O21 Cl2 O23 . . . 103.0(13) ?
O21 Cl2 O24 . . . 112.0(19) ?
O22 Cl2 O23 . . . 115.1(15) ?
O22 Cl2 O24 . . . 111(2) ?
O23 Cl2 O24 . . . 112.3(17) ?
Cl2 O21 O22 . . . 37.6(12) ?
Cl2 O21 O23 . . . 38.5(8) ?
Cl2 O21 O24 . . . 32.5(11) ?
O22 O21 O23 . . . 64.5(12) ?
O22 O21 O24 . . . 59.5(15) ?
O23 O21 O24 . . . 60.8(11) ?
Cl2 O22 O21 . . . 39.8(12) ?
Cl2 O22 O23 . . . 33.4(8) ?
Cl2 O22 O24 . . . 33.9(10) ?
O21 O22 O23 . . . 59.0(10) ?
O21 O22 O24 . . . 62.6(13) ?
O23 O22 O24 . . . 60.0(10) ?
Cl2 O23 O21 . . . 38.5(9) ?
Cl2 O23 O22 . . . 31.5(8) ?
Cl2 O23 O24 . . . 32.3(10) ?
O21 O23 O22 . . . 56.5(12) ?
O21 O23 O24 . . . 60.6(12) ?
O22 O23 O24 . . . 56.9(12) ?
Cl2 O24 O21 . . . 35.5(11) ?
Cl2 O24 O22 . . . 35.0(13) ?
Cl2 O24 O23 . . . 35.4(9) ?
O21 O24 O22 . . . 57.9(14) ?
O21 O24 O23 . . . 58.7(9) ?
O22 O24 O23 . . . 63.1(11) ?
O31 Cl3 O32 . . . 110.2(10) ?
O31 Cl3 O33 . . . 113.6(12) ?
O31 Cl3 O34 . . . 107.3(13) ?
O32 Cl3 O33 . . . 105.4(11) ?
O32 Cl3 O34 . . . 114.5(14) ?
O33 Cl3 O34 . . . 105.9(15) ?
Cl3 O31 O32 . . . 35.4(6) ?
Cl3 O31 O33 . . . 32.4(8) ?
Cl3 O31 O34 . . . 34.9(9) ?
O32 O31 O33 . . . 57.2(8) ?
O32 O31 O34 . . . 61.5(9) ?
O33 O31 O34 . . . 56.3(11) ?
Cl3 O32 O31 . . . 34.4(6) ?
Cl3 O32 O33 . . . 35.8(7) ?
Cl3 O32 O34 . . . 31.0(9) ?
O31 O32 O33 . . . 60.7(7) ?
O31 O32 O34 . . . 56.1(9) ?
O33 O32 O34 . . . 55.7(11) ?
Cl3 O33 O31 . . . 34.0(6) ?
Cl3 O33 O32 . . . 38.8(7) ?
Cl3 O33 O34 . . . 36.5(9) ?
O31 O33 O32 . . . 62.2(8) ?
O31 O33 O34 . . . 59.1(10) ?
O32 O33 O34 . . . 64.5(11) ?
Cl3 O34 O31 . . . 37.8(9) ?
Cl3 O34 O32 . . . 34.5(8) ?
Cl3 O34 O33 . . . 37.6(11) ?
O31 O34 O32 . . . 62.3(9) ?
O31 O34 O33 . . . 64.6(12) ?
O32 O34 O33 . . . 59.8(10) ?
O41 Cl4 O42 . . . 109.0(14) ?
O41 Cl4 O43 . . . 110.3(13) ?
O41 Cl4 O44 . . . 109.3(18) ?
O41 Cl4 O41' . . . 52.5(17) ?
O41 Cl4 O42' . . . 69.9(13) ?
O41 Cl4 O43' . . . 157.0(16) ?
O41 Cl4 O44' . . . 92.5(15) ?
O42 Cl4 O43 . . . 109.5(17) ?
O42 Cl4 O44 . . . 109.0(12) ?
O42 Cl4 O41' . . . 91.9(13) ?
O42 Cl4 O42' . . . 70.1(17) ?
O42 Cl4 O43' . . . 52.3(14) ?
O42 Cl4 O44' . . . 155.9(14) ?
O43 Cl4 O44 . . . 109.6(16) ?
O43 Cl4 O41' . . . 70.6(16) ?
O43 Cl4 O42' . . . 180(2) ?
O43 Cl4 O43' . . . 70.4(14) ?
O43 Cl4 O44' . . . 71.0(15) ?
O44 Cl4 O41' . . . 156.9(16) ?
O44 Cl4 O42' . . . 70.6(16) ?
O44 Cl4 O43' . . . 91.2(16) ?
O44 Cl4 O44' . . . 51.6(12) ?
O41' Cl4 O42' . . . 109.4(16) ?
O41' Cl4 O43' . . . 109.8(17) ?
O41' Cl4 O44' . . . 110.2(14) ?
O42' Cl4 O43' . . . 109.3(15) ?
O42' Cl4 O44' . . . 109.3(16) ?
O43' Cl4 O44' . . . 108.8(16) ?
Cl4 O41 O41' . . . 59(2) ?
Cl4 O41 O42' . . . 53.3(18) ?
Cl4 O41 O44' . . . 41.2(11) ?
O41' O41 O42' . . . 101(3) ?
O41' O41 O44' . . . 81(2) ?
O42' O41 O44' . . . 74.2(16) ?
Cl4 O42 O44 . . . 36.8(11) ?
Cl4 O42 O41' . . . 45.0(14) ?
Cl4 O42 O42' . . . 58(2) ?
Cl4 O42 O43' . . . 65(2) ?
O44 O42 O41' . . . 81(2) ?
O44 O42 O42' . . . 47.1(16) ?
O44 O42 O43' . . . 62(2) ?
O41' O42 O42' . . . 80(2) ?
O41' O42 O43' . . . 88(2) ?
O42' O42 O43' . . . 109(3) ?
Cl4 O43 O41' . . . 52.1(16) ?
Cl4 O43 O43' . . . 51.9(14) ?
Cl4 O43 O44' . . . 51.1(17) ?
O41' O43 O43' . . . 86.3(19) ?
O41' O43 O44' . . . 86(3) ?
O43' O43 O44' . . . 85(2) ?
Cl4 O44 O42 . . . 34.2(10) ?
Cl4 O44 O42' . . . 55(2) ?
Cl4 O44 O43' . . . 43.4(11) ?
Cl4 O44 O44' . . . 61(2) ?
O42 O44 O42' . . . 45(2) ?
O42 O44 O43' . . . 32.0(10) ?
O42 O44 O44' . . . 94(2) ?
O42' O44 O43' . . . 77(2) ?
O42' O44 O44' . . . 104(3) ?
O43' O44 O44' . . . 84(2) ?
Cl4 O41' O41 . . . 68(2) ?
Cl4 O41' O42 . . . 43.1(12) ?
Cl4 O41' O43 . . . 57(2) ?
Cl4 O41' O43' . . . 34.9(12) ?
Cl4 O41' O44' . . . 34.5(11) ?
O41 O41' O42 . . . 88(2) ?
O41 O41' O43 . . . 112(3) ?
O41 O41' O43' . . . 102(3) ?
O41 O41' O44' . . . 65(2) ?
O42 O41' O43 . . . 78.6(19) ?
O42 O41' O43' . . . 32.0(10) ?
O42 O41' O44' . . . 77.2(17) ?
O43 O41' O43' . . . 46.6(14) ?
O43 O41' O44' . . . 46.9(19) ?
O43' O41' O44' . . . 59.0(15) ?
Cl4 O42' O41 . . . 56.8(16) ?
Cl4 O42' O42 . . . 52(2) ?
Cl4 O42' O44 . . . 54.5(17) ?
Cl4 O42' O44' . . . 34.3(9) ?
O41 O42' O42 . . . 90(3) ?
O41 O42' O44 . . . 91(2) ?
O41 O42' O44' . . . 60.6(15) ?
O42 O42' O44 . . . 88(3) ?
O42 O42' O44' . . . 84(2) ?
O44 O42' O44' . . . 31.1(13) ?
Cl4 O43' O42 . . . 62(2) ?
Cl4 O43' O43 . . . 57.7(19) ?
Cl4 O43' O44 . . . 45.4(14) ?
Cl4 O43' O41' . . . 35.3(10) ?
Cl4 O43' O44' . . . 35.3(10) ?
O42 O43' O43 . . . 107(3) ?
O42 O43' O44 . . . 86(3) ?
O42 O43' O41' . . . 60(2) ?
O42 O43' O44' . . . 96(3) ?
O43 O43' O44 . . . 80(2) ?
O43 O43' O41' . . . 47.0(14) ?
O43 O43' O44' . . . 47.7(18) ?
O44 O43' O41' . . . 80.3(17) ?
O44 O43' O44' . . . 32.8(10) ?
O41' O43' O44' . . . 60.3(12) ?
Cl4 O44' O41 . . . 46.4(10) ?
Cl4 O44' O43 . . . 57.9(15) ?
Cl4 O44' O44 . . . 67(2) ?
Cl4 O44' O41' . . . 35.3(9) ?
Cl4 O44' O42' . . . 36.4(13) ?
Cl4 O44' O43' . . . 35.8(10) ?
O41 O44' O43 . . . 81.3(15) ?
O41 O44' O44 . . . 89(2) ?
O41 O44' O41' . . . 34.1(12) ?
O41 O44' O42' . . . 45.1(9) ?
O41 O44' O43' . . . 81.9(13) ?
O43 O44' O44 . . . 111(3) ?
O43 O44' O41' . . . 47.2(14) ?
O43 O44' O42' . . . 94(2) ?
O43 O44' O43' . . . 47.5(13) ?
O44 O44' O41' . . . 101(2) ?
O44 O44' O42' . . . 45(2) ?
O44 O44' O43' . . . 63(2) ?
O41' O44' O42' . . . 61.0(13) ?
O41' O44' O43' . . . 60.6(12) ?
O42' O44' O43' . . . 61.1(14) ?

loop_
_geom_bond_atom_site_label_1
_geom_bond_atom_site_label_2
_geom_bond_site_symmetry_1
_geom_bond_site_symmetry_2
_geom_bond_distance
_geom_bond_publ_flag
C1 C2 . . 1.421(14) ?
C1 C11 . . 1.527(16) ?
C1 C3 . '3 666' 1.392(14) ?
C2 C3 . . 1.347(16) ?
C2 C21 . . 1.535(13) ?
C3 H3 . . .974(10) ?
Cu1 O101 . . 2.002(7) ?
Cu1 O102 . . 1.966(8) ?
Cu1 N11 . . 2.289(10) ?
Cu1 C12 . . 2.887(11) ?
Cu1 C13 . . 2.880(11) ?
Cu1 N14 . . 1.998(8) ?
Cu1 C15 . . 2.746(13) ?
Cu1 N17 . . 1.986(11) ?
Cu1 C18 . . 2.805(13) ?
C11 N11 . . 1.486(14) ?
C11 H11a . . .974(11) ?
C11 H11b . . .975(9) ?
N11 C12 . . 1.490(12) ?
N11 C19 . . 1.446(15) ?
C12 C13 . . 1.487(17) ?
C12 H12a . . .970(12) ?
C12 H12b . . .981(13) ?
C13 N14 . . 1.496(17) ?
C13 H13a . . .954(13) ?
C13 H13b . . .982(11) ?
N14 C15 . . 1.465(18) ?
N14 H14 . . .849(9) ?
C15 C16 . . 1.55(2) ?
C15 H15a . . .947(12) ?
C15 H15b . . 1.000(16) ?
C16 N17 . . 1.537(16) ?
C16 H16a . . .960(16) ?
C16 H16b . . .970(17) ?
N17 C18 . . 1.478(19) ?
N17 H17 . . .898(11) ?
C18 C19 . . 1.49(2) ?
C18 H18a . . .988(13) ?
C18 H18b . . .984(12) ?
C19 H19a . . .998(10) ?
C19 H19b . . .945(13) ?
Cu2 O201 . . 1.984(16) ?
Cu2 O202 . . 2.019(14) ?
Cu2 N21 . . 2.251(9) ?
Cu2 C23 . . 2.81(3) ?
Cu2 N24 . . 2.04(3) ?
Cu2 C26 . . 2.73(3) ?
Cu2 N27 . . 1.986(14) ?
Cu2 C28 . . 2.899(18) ?
Cu2 C29 . . 2.884(14) ?
Cu2 O12 . . 2.758(14) ?
C21 N21 . . 1.515(14) ?
C21 H21a . . .963(12) ?
C21 H21b . . .957(12) ?
N21 C22 . . 1.47(2) ?
N21 C29 . . 1.471(17) ?
C22 C23 . . 1.49(3) ?
C22 H22a . . .971(14) ?
C22 H22b . . .969(17) ?
C23 N24 . . 1.48(3) ?
C23 H23a . . .97(2) ?
C23 H23b . . .98(3) ?
N24 C25 . . 1.56(4) ?
N24 H24 . . .955(17) ?
C25 C26 . . 1.53(5) ?
C25 H25a . . .97(3) ?
C25 H25b . . .95(4) ?
C26 N27 . . 1.50(3) ?
C26 H26a . . .96(3) ?
C26 H26b . . 1.00(2) ?
N27 C28 . . 1.50(2) ?
N27 H27 . . .893(19) ?
C28 C29 . . 1.531(17) ?
C28 H28a . . .960(17) ?
C28 H28b . . .97(2) ?
C29 H29a . . 1.004(18) ?
C29 H29b . . .986(14) ?
Cl1 O11 . . 1.24(2) ?
Cl1 O12 . . 1.288(16) ?
Cl1 O13 . . 1.144(17) ?
Cl1 O14 . . 1.24(2) ?
O11 O12 . . 2.07(3) ?
O11 O13 . . 1.94(3) ?
O11 O14 . . 2.02(3) ?
O12 O13 . . 2.01(2) ?
O12 O14 . . 2.05(2) ?
O13 O14 . . 1.96(2) ?
Cl2 O21 . . 1.30(3) ?
Cl2 O22 . . 1.242(18) ?
Cl2 O23 . . 1.306(16) ?
Cl2 O24 . . 1.21(2) ?
O21 O22 . . 1.99(4) ?
O21 O23 . . 2.04(3) ?
O21 O24 . . 2.08(4) ?
O22 O23 . . 2.15(3) ?
O22 O24 . . 2.02(4) ?
O23 O24 . . 2.09(2) ?
Cl3 O31 . . 1.322(16) ?
Cl3 O32 . . 1.357(15) ?
Cl3 O33 . . 1.27(2) ?
Cl3 O34 . . 1.23(3) ?
O31 O32 . . 2.20(2) ?
O31 O33 . . 2.17(2) ?
O31 O34 . . 2.06(3) ?
O32 O33 . . 2.09(3) ?
O32 O34 . . 2.18(3) ?
O33 O34 . . 1.99(4) ?
Cl4 O41 . . 1.44(3) ?
Cl4 O42 . . 1.29(4) ?
Cl4 O43 . . 1.42(4) ?
Cl4 O44 . . 1.37(4) ?
Cl4 O41' . . 1.34(4) ?
Cl4 O42' . . 1.38(5) ?
Cl4 O43' . . 1.33(3) ?
Cl4 O44' . . 1.31(3) ?
O41 O41' . . 1.23(4) ?
O41 O42' . . 1.62(4) ?
O41 O44' . . 1.99(3) ?
O42 O44 . . 2.17(5) ?
O42 O41' . . 1.89(4) ?
O42 O42' . . 1.54(6) ?
O42 O43' . . 1.15(3) ?
O43 O41' . . 1.60(5) ?
O43 O43' . . 1.59(3) ?
O43 O44' . . 1.59(5) ?
O44 O42' . . 1.59(4) ?
O44 O43' . . 1.93(4) ?
O44 O44' . . 1.17(3) ?
O41' O43' . . 2.18(4) ?
O41' O44' . . 2.17(4) ?
O42' O44' . . 2.19(4) ?
O43' O44' . . 2.14(4) ?

loop_
_geom_contact_atom_site_label_1
_geom_contact_atom_site_label_2
_geom_contact_distance
_geom_contact_site_symmetry_1
_geom_contact_site_symmetry_2
_geom_contact_publ_flag
C1 C1 2.828(16) . '3 666' ?
C1 C2 2.421(15) . '3 666' ?
C1 C3 2.389(15) . . ?
C1 N11 2.560(15) . . ?
C1 C21 2.591(13) . . ?
C1 H3 2.038(9) . '3 666' ?
C1 H11a 2.061(11) . . ?
C1 H11b 2.048(11) . . ?
C1 H19b 2.614(11) . . ?
C1 H21b 2.642(10) . . ?
C2 C2 2.785(13) . '3 666' ?
C2 C3 2.390(13) . '3 666' ?
C2 C11 2.612(16) . . ?
C2 N21 2.577(11) . . ?
C2 H3 1.998(11) . . ?
C2 H11b 2.673(11) . . ?
C2 H21a 2.048(10) . . ?
C2 H21b 2.034(10) . . ?
C3 C3 2.700(14) . '3 666' ?
C3 C11 2.515(16) . '3 666' ?
C3 C21 2.475(15) . . ?
C3 H11a 2.665(11) . '3 666' ?
C3 H21a 2.577(10) . . ?
Cu1 C11 3.156(12) . . ?
Cu1 C16 2.925(15) . . ?
Cu1 C19 2.996(13) . . ?
Cu1 Cl1 3.871(6) . '3 766' ?
Cu1 O11 3.28(2) . '3 766' ?
Cu1 H11a 3.237(2) . . ?
Cu1 H11b 3.168(3) . . ?
Cu1 H12b 3.058(2) . . ?
Cu1 H13a 3.3722(18) . . ?
Cu1 H14 2.422(2) . . ?
Cu1 H15b 2.902(3) . . ?
Cu1 H17 2.4274(17) . . ?
Cu1 H18b 3.023(2) . . ?
Cu1 H19a 3.3925(18) . . ?
O101 O102 2.761(11) . . ?
O101 N17 2.877(14) . . ?
O101 O42 2.92(3) . '2 746' ?
O101 O03 2.68(2) . . ?
O102 N14 2.858(12) . . ?
O102 O02 2.661(14) . '4 554' ?
O102 H14 2.678(8) . . ?
C11 C12 2.493(14) . . ?
C11 C19 2.450(16) . . ?
C11 H3 2.629(11) . '3 666' ?
C11 H12b 2.578(9) . . ?
C11 H19b 2.507(11) . . ?
C11 H21b 2.699(10) . . ?
N11 C13 2.475(13) . . ?
N11 N14 2.897(13) . . ?
N11 N17 2.831(15) . . ?
N11 C18 2.436(17) . . ?
N11 H11a 2.025(9) . . ?
N11 H11b 2.021(8) . . ?
N11 H12a 2.036(8) . . ?
N11 H12b 2.032(8) . . ?
N11 H19a 2.017(9) . . ?
N11 H19b 2.010(9) . . ?
C12 N14 2.505(17) . . ?
C12 C19 2.472(16) . . ?
C12 H11a 2.609(11) . . ?
C12 H13a 2.029(12) . . ?
C12 H13b 2.053(11) . . ?
C12 H19a 2.456(12) . . ?
C13 C15 2.47(2) . . ?
C13 H12a 2.036(13) . . ?
C13 H12b 2.038(13) . . ?
C13 H14 1.938(13) . . ?
C13 H15a 2.658(13) . . ?
C13 H19a 2.611(12) . . ?
N14 C16 2.513(18) . . ?
N14 N17 2.729(13) . . ?
N14 H13a 2.004(10) . . ?
N14 H13b 2.012(9) . . ?
N14 H15a 2.016(10) . . ?
N14 H15b 2.003(11) . . ?
C15 N17 2.470(15) . . ?
C15 H13a 2.412(16) . . ?
C15 H14 1.941(15) . . ?
C15 H16a 2.055(15) . . ?
C15 H16b 2.090(14) . . ?
C16 C18 2.49(2) . . ?
C16 H15a 2.100(13) . . ?
C16 H15b 2.082(15) . . ?
C16 H17 1.970(13) . . ?
C16 H18a 2.653(14) . . ?
N17 C19 2.461(18) . . ?
N17 H16a 2.088(9) . . ?
N17 H16b 2.135(11) . . ?
N17 H18a 2.062(11) . . ?
N17 H18b 2.049(10) . . ?
N17 H19a 2.676(11) . . ?
C18 H16a 2.485(12) . . ?
C18 H17 2.011(16) . . ?
C18 H19a 1.994(13) . . ?
C18 H19b 2.028(16) . . ?
C19 H11b 2.676(11) . . ?
C19 H12a 2.691(11) . . ?
C19 H18a 2.055(13) . . ?
C19 H18b 2.011(11) . . ?
Cu2 C21 3.062(9) . . ?
Cu2 C22 2.995(16) . . ?
Cu2 C25 2.97(4) . . ?
Cu2 Cl1 3.805(5) . . ?
Cu2 H21a 3.054(2) . . ?
Cu2 H21b 3.165(3) . . ?
Cu2 H23a 3.043(3) . . ?
Cu2 H24 2.456(3) . . ?
Cu2 H26a 2.863(3) . . ?
Cu2 H27 2.453(3) . . ?
Cu2 H28b 3.330(3) . . ?
Cu2 H29a 3.069(2) . . ?
O201 O202 2.75(2) . . ?
O201 N27 2.83(2) . . ?
O201 O01 2.67(2) . . ?
O201 O05 2.95(8) . . ?
O201 H27 2.645(14) . . ?
C21 C22 2.53(2) . . ?
C21 C29 2.487(17) . . ?
C21 H3 2.577(12) . . ?
C21 H11b 2.677(12) . . ?
C21 H22a 2.549(12) . . ?
C21 H29a 2.547(11) . . ?
N21 C23 2.45(3) . . ?
N21 N24 2.845(18) . . ?
N21 N27 2.851(14) . . ?
N21 C28 2.481(17) . . ?
N21 H21a 2.045(11) . . ?
N21 H21b 2.044(10) . . ?
N21 H22a 2.009(12) . . ?
N21 H22b 2.021(12) . . ?
N21 H29a 2.036(11) . . ?
N21 H29b 2.039(10) . . ?
C22 N24 2.46(2) . . ?
C22 C29 2.47(2) . . ?
C22 H21b 2.693(16) . . ?
C22 H23a 1.994(19) . . ?
C22 H23b 2.010(17) . . ?
C22 H25b 2.670(14) . . ?
C23 C25 2.52(3) . . ?
C23 O42 2.81(4) . '2 746' ?
C23 H22a 2.059(17) . . ?
C23 H22b 2.03(2) . . ?
C23 H24 1.987(19) . . ?
C23 H25b 2.51(2) . . ?
N24 C26 2.42(3) . . ?
N24 N27 2.74(3) . . ?
N24 H23a 2.093(16) . . ?
N24 H23b 2.04(2) . . ?
N24 H25a 2.16(2) . . ?
N24 H25b 2.10(2) . . ?
C25 N27 2.50(5) . . ?
C25 H23b 2.65(3) . . ?
C25 H24 2.18(3) . . ?
C25 H26a 2.10(4) . . ?
C25 H26b 2.11(3) . . ?
C25 H28b 2.56(3) . . ?
C26 C28 2.50(3) . . ?
C26 H25a 2.07(4) . . ?
C26 H25b 2.07(4) . . ?
C26 H27 2.04(4) . . ?
C26 H28b 2.44(2) . . ?
N27 C29 2.500(15) . . ?
N27 O04 2.95(4) . '4 565' ?
N27 H26a 2.020(13) . . ?
N27 H26b 2.037(16) . . ?
N27 H28a 2.060(15) . . ?
N27 H28b 2.014(19) . . ?
C28 H22b 2.65(2) . . ?
C28 H26b 2.667(14) . . ?
C28 H27 1.935(19) . . ?
C28 H29a 2.099(17) . . ?
C28 H29b 2.119(13) . . ?
C29 H21a 2.651(15) . . ?
C29 H22b 2.457(18) . . ?
C29 H28a 2.085(12) . . ?
C29 H28b 2.046(14) . . ?
O12 H26a 2.620(16) . . ?
O13 O03 2.80(2) . '2 756' ?
O13 H15b 2.652(15) . '3 766' ?
O14 O41' 2.94(4) . '2 746' ?
O14 H17 2.563(17) . '3 766' ?
O21 O01 2.75(2) . . ?
O22 H28a 2.65(2) . '4 564' ?
O23 O01 2.85(2) . '4 564' ?
O32 O03 2.96(3) . . ?
O32 H14 2.463(17) . 4 ?
O33 H13a 2.443(18) . '2 645' ?
O41 O42 2.23(5) . . ?
O41 O43 2.35(5) . . ?
O41 O44 2.30(5) . . ?
O41 O43' 2.71(4) . . ?
O41 H17 2.62(2) . '4 565' ?
O41 H18b 2.64(2) . '4 565' ?
O42 O43 2.22(4) . . ?
O42 O44' 2.54(4) . . ?
O42 H23a 2.46(4) . '2 756' ?
O42 H23b 2.60(4) . '2 756' ?
O42 H24 2.58(2) . '2 756' ?
O43 O44 2.29(5) . . ?
O43 O42' 2.80(6) . . ?
O43 O05 2.58(8) . . ?
O44 O41' 2.66(5) . . ?
O44 O04 2.59(5) . '4 565' ?
O41' O42' 2.22(5) . . ?
O41' H17 2.34(2) . '4 565' ?
O41' H24 2.48(3) . '2 756' ?
O42' O43' 2.21(5) . . ?
O43' H23b 2.51(3) . '2 756' ?
O01 H21a 2.684(14) . . ?
O04 O05 2.21(9) . . ?
O04 H27 2.12(4) . '4 564' ?
H3 H21a 2.3674(9) . . ?
H11a H11b 1.5514(4) . . ?
H11a H12b 2.316(2) . . ?
H11b H21b 2.1328(8) . . ?
H11b H22a 2.139(2) . . ?
H12a H12b 1.5514(5) . . ?
H12a H13a 2.2856(14) . . ?
H12a H13b 2.400(2) . . ?
H12a H29b 2.3609(9) . '3 666' ?
H12b H13b 2.290(2) . . ?
H13a H13b 1.5513(5) . . ?
H13a H16a 2.3371(7) . . ?
H13a H19a 2.1525(14) . . ?
H13b H14 2.0725(8) . . ?
H14 H15a 2.3134(8) . . ?
H14 H15b 2.1920(6) . . ?
H15a H15b 1.5513(5) . . ?
H15a H16a 2.3118(13) . . ?
H15b H16b 2.3027(8) . . ?
H16a H16b 1.5513(6) . . ?
H16a H19a 2.1740(13) . . ?
H16b H17 2.1906(15) . . ?
H17 H18b 2.3079(16) . . ?
H18a H18b 1.5514(7) . . ?
H18a H19a 2.2730(8) . . ?
H18a H19b 2.3387(8) . . ?
H18b H19b 2.2749(10) . . ?
H19a H19b 1.5513(15) . . ?
H21a H21b 1.5513(6) . . ?
H21a H29a 2.340(2) . . ?
H22a H22b 1.5513(14) . . ?
H22a H23a 2.2415(9) . . ?
H22a H23b 2.3543(9) . . ?
H22b H23b 2.2455(9) . . ?
H22b H25b 2.1289(10) . . ?
H22b H28b 2.1130(17) . . ?
H23a H23b 1.5513(6) . . ?
H23a H24 2.2764(11) . . ?
H23b H24 2.3993(7) . . ?
H25a H25b 1.5512(7) . . ?
H25a H26a 2.3726(8) . . ?
H25b H26b 2.3852(14) . . ?
H25b H28b 2.0667(6) . . ?
H26a H26b 1.5514(6) . . ?
H26a H27 2.2904(8) . . ?
H26b H27 2.3438(7) . . ?
H27 H28a 2.1303(7) . . ?
H28a H28b 1.5515(5) . . ?
H28a H29a 2.3774(17) . . ?
H28b H29b 2.3715(10) . . ?
H29a H29b 1.5515(5) . . ?
